data_4063205
loop_
_publ_author_name
'Rolf Gleiter'
'Rolf Roers'
'J\"org Classen'
'Albrecht Jacobi'
'Gottfried Huttner'
'Thomas Oeser'

_publ_section_title
;
 Synthesis and Properties of Donor-Acceptor-Substituted Metal-Capped
 Fourfold-Bridged Cyclobutadienophanes
;
_journal_name_full Organometallics
_journal_page_first 147
_journal_page_last 151
_journal_paper_doi 10.1021/om9907270
_journal_volume 19
_journal_year 2000
_chemical_formula_sum 'C37 H46 Co2 O2'
_chemical_formula_weight 640.60
_chemical_name_systematic
;
       
 {\h^4^:\h^4^-[3~4~]Cyclobutadienophane}(\h^5^-
 methoxycarbonylcyclopentadienyl)(\h^5^-
 pentamethyl-cyclopentadienyl)cobalt (7)
                                             
;
_space_group_IT_number 14
_symmetry_cell_setting monoclinic
_symmetry_space_group_name_Hall '-P 2yn'
_symmetry_space_group_name_H-M 'P 1 21/n 1'
_atom_sites_solution_hydrogens geom
_atom_sites_solution_primary direct
_atom_sites_solution_secondary difmap
_audit_creation_method SHELXL-97
_cell_angle_alpha 90.00
_cell_angle_beta 109.59(3)
_cell_angle_gamma 90.00
_cell_formula_units_Z 4
_cell_length_a 14.033(3)
_cell_length_b 15.803(3)
_cell_length_c 14.497(3)
_cell_measurement_temperature 200
_cell_volume 3028.8(11)
_computing_structure_refinement 'SHELXL-97 (Sheldrick, 1997)'
_computing_structure_solution 'SHELXS-97 (Sheldrick, 1990)'
_diffrn_ambient_temperature 200
_diffrn_measured_fraction_theta_full 0.978
_diffrn_measured_fraction_theta_max 0.978
_diffrn_measurement_device_type 'NONIUS KAPPA CCD'
_diffrn_measurement_method 'O-Scan    '
_diffrn_radiation_monochromator graphite
_diffrn_radiation_source 'fine-focus sealed tube'
_diffrn_radiation_type MoK\a
_diffrn_radiation_wavelength 0.71073
_diffrn_reflns_av_R_equivalents 0.066
_diffrn_reflns_av_sigmaI/netI 0.068
_diffrn_reflns_limit_h_max 16
_diffrn_reflns_limit_h_min -16
_diffrn_reflns_limit_k_max 19
_diffrn_reflns_limit_k_min -19
_diffrn_reflns_limit_l_max 17
_diffrn_reflns_limit_l_min -17
_diffrn_reflns_number 26939
_diffrn_reflns_theta_full 26.03
_diffrn_reflns_theta_max 26.03
_diffrn_reflns_theta_min 1.97
_exptl_absorpt_coefficient_mu 1.128
_exptl_crystal_colour orange
_exptl_crystal_density_diffrn 1.405
_exptl_crystal_density_method 'not measured'
_exptl_crystal_F_000 1352
_exptl_crystal_size_max 0.20
_exptl_crystal_size_mid 0.20
_exptl_crystal_size_min 0.05
_refine_diff_density_max 0.546
_refine_diff_density_min -0.273
_refine_diff_density_rms 0.070
_refine_ls_extinction_method none
_refine_ls_goodness_of_fit_ref 0.973
_refine_ls_hydrogen_treatment calculated
_refine_ls_matrix_type full
_refine_ls_number_parameters 384
_refine_ls_number_reflns 5844
_refine_ls_number_restraints 0
_refine_ls_restrained_S_all 0.973
_refine_ls_R_factor_all 0.0686
_refine_ls_R_factor_gt 0.0373
_refine_ls_shift/su_max 0.511
_refine_ls_shift/su_mean 0.045
_refine_ls_structure_factor_coef Fsqd
_refine_ls_weighting_details 'calc w=1/[\s^2^(Fo^2^)+(0.0399P)^2^+0.0000P] where P=(Fo^2^+2Fc^2^)/3'
_refine_ls_weighting_scheme calc
_refine_ls_wR_factor_gt 0.0738
_refine_ls_wR_factor_ref 0.0797
_reflns_number_gt 4132
_reflns_number_total 5844
_reflns_threshold_expression >2sigma(I)
_cod_original_sg_symbol_H-M P2(1)/n
_cod_database_code 4063205

loop_
_symmetry_equiv_pos_as_xyz
'x, y, z'
'-x+1/2, y+1/2, -z+1/2'
'-x, -y, -z'
'x-1/2, -y-1/2, z-1/2'

loop_
_atom_site_label
_atom_site_type_symbol
_atom_site_fract_x
_atom_site_fract_y
_atom_site_fract_z
_atom_site_U_iso_or_equiv
_atom_site_adp_type
_atom_site_occupancy
_atom_site_symmetry_multiplicity
_atom_site_calc_flag
_atom_site_refinement_flags
Co1 Co 0.22842(2) 0.55593(2) 0.84167(2) 0.01306(10) Uani 1 1 d .
Co2 Co 0.16981(2) 0.86049(2) 1.10059(2) 0.01520(10) Uani 1 1 d .
O1 O 0.03835(14) 0.79470(11) 1.27736(14) 0.0347(5) Uani 1 1 d .
O2 O 0.20726(14) 0.79067(12) 1.35423(13) 0.0302(5) Uani 1 1 d .
C1 C 0.18680(17) 0.67466(15) 0.84947(17) 0.0138(5) Uani 1 1 d .
C2 C 0.13757(17) 0.61702(14) 0.89820(17) 0.0131(5) Uani 1 1 d .
C3 C 0.02963(17) 0.59747(16) 0.88784(19) 0.0204(6) Uani 1 1 d .
H3A H 0.0196 0.5368 0.8809 0.023(3) Uiso 1 1 calc R
H3B H -0.0144 0.6237 0.8283 0.023(3) Uiso 1 1 calc R
C4 C -0.00206(18) 0.62782(16) 0.97447(19) 0.0211(6) Uani 1 1 d .
H4A H 0.0401 0.5991 1.0330 0.023(3) Uiso 1 1 calc R
H4B H -0.0712 0.6097 0.9627 0.023(3) Uiso 1 1 calc R
C5 C 0.00405(17) 0.72469(16) 0.99589(19) 0.0222(6) Uani 1 1 d .
H5A H -0.0414 0.7540 0.9394 0.023(3) Uiso 1 1 calc R
H5B H -0.0190 0.7354 1.0509 0.023(3) Uiso 1 1 calc R
C6 C 0.10913(17) 0.76063(15) 1.01881(17) 0.0152(6) Uani 1 1 d .
C7 C 0.15747(17) 0.81685(15) 0.96833(17) 0.0144(6) Uani 1 1 d .
C8 C 0.12179(18) 0.86199(15) 0.87204(17) 0.0185(6) Uani 1 1 d .
H8A H 0.1782 0.8930 0.8640 0.015(3) Uiso 1 1 calc R
H8B H 0.0706 0.9029 0.8730 0.015(3) Uiso 1 1 calc R
C9 C 0.07753(17) 0.80324(15) 0.78332(18) 0.0192(6) Uani 1 1 d .
H9A H 0.0194 0.7743 0.7904 0.015(3) Uiso 1 1 calc R
H9B H 0.0534 0.8379 0.7249 0.015(3) Uiso 1 1 calc R
C10 C 0.14990(18) 0.73661(15) 0.76769(18) 0.0188(6) Uani 1 1 d .
H10A H 0.1157 0.7060 0.7077 0.015(3) Uiso 1 1 calc R
H10B H 0.2077 0.7652 0.7594 0.015(3) Uiso 1 1 calc R
C11 C 0.28455(17) 0.65639(15) 0.92402(17) 0.0136(5) Uani 1 1 d .
C12 C 0.23505(17) 0.59856(14) 0.97266(17) 0.0136(5) Uani 1 1 d .
C13 C 0.26848(17) 0.55295(15) 1.06892(17) 0.0171(6) Uani 1 1 d .
H13A H 0.3172 0.5098 1.0678 0.014(3) Uiso 1 1 calc R
H13B H 0.2106 0.5247 1.0773 0.014(3) Uiso 1 1 calc R
C14 C 0.31584(18) 0.61098(16) 1.15605(18) 0.0187(6) Uani 1 1 d .
H14A H 0.3737 0.6389 1.1471 0.014(3) Uiso 1 1 calc R
H14B H 0.3408 0.5764 1.2145 0.014(3) Uiso 1 1 calc R
C15 C 0.24598(18) 0.67865(15) 1.17315(18) 0.0185(6) Uani 1 1 d .
H15A H 0.1888 0.6510 1.1837 0.014(3) Uiso 1 1 calc R
H15B H 0.2822 0.7094 1.2324 0.014(3) Uiso 1 1 calc R
C16 C 0.20705(17) 0.74080(15) 1.09073(17) 0.0146(5) Uani 1 1 d .
C17 C 0.25547(16) 0.79769(15) 1.04068(17) 0.0136(5) Uani 1 1 d .
C18 C 0.36230(17) 0.81967(16) 1.05004(19) 0.0189(6) Uani 1 1 d .
H18A H 0.4075 0.7954 1.1103 0.019(3) Uiso 1 1 calc R
H18B H 0.3701 0.8807 1.0550 0.019(3) Uiso 1 1 calc R
C19 C 0.39410(17) 0.78855(15) 0.96434(19) 0.0182(6) Uani 1 1 d .
H19A H 0.3517 0.8163 0.9051 0.019(3) Uiso 1 1 calc R
H19B H 0.4632 0.8065 0.9757 0.019(3) Uiso 1 1 calc R
C20 C 0.38803(17) 0.69308(15) 0.94663(19) 0.0187(6) Uani 1 1 d .
H20A H 0.4120 0.6807 0.8926 0.019(3) Uiso 1 1 calc R
H20B H 0.4332 0.6652 1.0044 0.019(3) Uiso 1 1 calc R
C21 C 0.28668(17) 0.43525(15) 0.84492(17) 0.0149(5) Uani 1 1 d .
C22 C 0.18200(18) 0.43644(15) 0.78773(18) 0.0166(6) Uani 1 1 d .
C23 C 0.16855(18) 0.49510(16) 0.70984(18) 0.0205(6) Uani 1 1 d .
C24 C 0.26519(18) 0.53075(16) 0.71877(18) 0.0178(6) Uani 1 1 d .
C25 C 0.33844(17) 0.49327(15) 0.80279(18) 0.0154(6) Uani 1 1 d .
C26 C 0.24207(19) 0.91892(16) 1.23200(19) 0.0193(6) Uani 1 1 d .
H26 H 0.3038 0.9021 1.2767 0.018(3) Uiso 1 1 calc R
C27 C 0.22827(19) 0.97790(16) 1.15598(19) 0.0227(6) Uani 1 1 d .
H27 H 0.2793 1.0067 1.1416 0.018(3) Uiso 1 1 calc R
C28 C 0.1227(2) 0.98582(16) 1.1049(2) 0.0237(6) Uani 1 1 d .
H28 H 0.0927 1.0210 1.0516 0.018(3) Uiso 1 1 calc R
C29 C 0.07160(18) 0.93120(16) 1.14908(19) 0.0206(6) Uani 1 1 d .
H29 H 0.0019 0.9237 1.1297 0.018(3) Uiso 1 1 calc R
C30 C 0.14490(18) 0.88935(16) 1.22874(18) 0.0176(6) Uani 1 1 d .
C31 C 0.1216(2) 0.82108(17) 1.28699(19) 0.0233(6) Uani 1 1 d .
C32 C 0.1910(3) 0.71748(18) 1.4077(2) 0.0447(9) Uani 1 1 d .
H32A H 0.1437 0.7317 1.4401 0.066(6) Uiso 1 1 calc R
H32B H 0.2540 0.7007 1.4554 0.066(6) Uiso 1 1 calc R
H32C H 0.1645 0.6717 1.3628 0.066(6) Uiso 1 1 calc R
C41 C 0.33380(19) 0.38016(15) 0.93333(19) 0.0228(6) Uani 1 1 d .
H41A H 0.2862 0.3715 0.9670 0.040(2) Uiso 1 1 calc R
H41B H 0.3932 0.4073 0.9765 0.040(2) Uiso 1 1 calc R
H41C H 0.3520 0.3265 0.9129 0.040(2) Uiso 1 1 calc R
C42 C 0.10093(19) 0.38181(17) 0.8033(2) 0.0297(7) Uani 1 1 d .
H42A H 0.0375 0.4114 0.7811 0.040(2) Uiso 1 1 calc R
H42B H 0.1183 0.3690 0.8716 0.040(2) Uiso 1 1 calc R
H42C H 0.0952 0.3302 0.7669 0.040(2) Uiso 1 1 calc R
C43 C 0.0708(2) 0.51394(18) 0.6291(2) 0.0326(7) Uani 1 1 d .
H43A H 0.0627 0.4755 0.5757 0.040(2) Uiso 1 1 calc R
H43B H 0.0721 0.5710 0.6067 0.040(2) Uiso 1 1 calc R
H43C H 0.0154 0.5074 0.6532 0.040(2) Uiso 1 1 calc R
C44 C 0.2871(2) 0.59330(17) 0.6507(2) 0.0301(7) Uani 1 1 d .
H44A H 0.2993 0.5637 0.5979 0.040(2) Uiso 1 1 calc R
H44B H 0.3459 0.6258 0.6858 0.040(2) Uiso 1 1 calc R
H44C H 0.2302 0.6304 0.6248 0.040(2) Uiso 1 1 calc R
C45 C 0.45048(18) 0.51009(16) 0.8376(2) 0.0234(6) Uani 1 1 d .
H45A H 0.4800 0.4917 0.9043 0.040(2) Uiso 1 1 calc R
H45B H 0.4622 0.5696 0.8335 0.040(2) Uiso 1 1 calc R
H45C H 0.4808 0.4797 0.7972 0.040(2) Uiso 1 1 calc R

loop_
_atom_site_aniso_label
_atom_site_aniso_U_11
_atom_site_aniso_U_22
_atom_site_aniso_U_33
_atom_site_aniso_U_23
_atom_site_aniso_U_13
_atom_site_aniso_U_12
Co1 0.01530(18) 0.01222(19) 0.01161(19) -0.00065(15) 0.00444(13) 0.00067(14)
Co2 0.01822(19) 0.01325(19) 0.0150(2) -0.00220(15) 0.00680(14) 0.00087(14)
O1 0.0416(13) 0.0248(11) 0.0466(14) -0.0048(10) 0.0267(10) -0.0068(10)
O2 0.0479(12) 0.0267(12) 0.0193(11) 0.0043(9) 0.0155(9) 0.0061(9)
C1 0.0175(13) 0.0117(13) 0.0127(14) -0.0035(10) 0.0059(11) 0.0003(10)
C2 0.0157(13) 0.0102(13) 0.0138(14) -0.0018(10) 0.0057(10) 0.0010(10)
C3 0.0196(14) 0.0206(15) 0.0207(15) -0.0021(12) 0.0065(11) -0.0036(11)
C4 0.0165(13) 0.0246(16) 0.0242(16) 0.0005(12) 0.0093(11) -0.0047(11)
C5 0.0202(14) 0.0249(16) 0.0236(16) 0.0014(12) 0.0101(12) -0.0018(12)
C6 0.0176(13) 0.0148(14) 0.0142(14) -0.0031(11) 0.0067(11) 0.0008(11)
C7 0.0184(13) 0.0122(13) 0.0144(14) -0.0046(11) 0.0077(11) 0.0018(10)
C8 0.0223(14) 0.0170(14) 0.0178(15) 0.0019(11) 0.0090(11) 0.0044(11)
C9 0.0218(14) 0.0192(15) 0.0150(15) 0.0032(11) 0.0042(11) 0.0027(11)
C10 0.0195(14) 0.0177(14) 0.0176(15) 0.0023(11) 0.0040(11) 0.0007(11)
C11 0.0159(13) 0.0113(13) 0.0145(14) -0.0029(10) 0.0063(10) 0.0015(10)
C12 0.0192(13) 0.0100(13) 0.0127(14) -0.0026(10) 0.0069(10) 0.0006(10)
C13 0.0176(13) 0.0184(14) 0.0164(14) 0.0001(11) 0.0069(11) 0.0016(11)
C14 0.0234(14) 0.0187(14) 0.0129(14) 0.0033(11) 0.0046(11) 0.0017(11)
C15 0.0235(14) 0.0164(14) 0.0148(15) 0.0000(11) 0.0056(11) 0.0003(11)
C16 0.0178(13) 0.0157(14) 0.0118(14) -0.0024(11) 0.0070(10) 0.0008(11)
C17 0.0151(13) 0.0112(13) 0.0142(14) -0.0033(11) 0.0049(10) 0.0015(10)
C18 0.0195(14) 0.0165(15) 0.0197(15) -0.0028(12) 0.0052(11) -0.0013(11)
C19 0.0132(13) 0.0173(14) 0.0254(16) -0.0030(12) 0.0080(11) -0.0051(11)
C20 0.0173(13) 0.0194(14) 0.0199(15) -0.0035(12) 0.0070(11) 0.0026(11)
C21 0.0197(13) 0.0119(13) 0.0125(13) -0.0010(11) 0.0045(10) 0.0018(10)
C22 0.0218(14) 0.0099(13) 0.0189(14) -0.0031(11) 0.0078(11) 0.0011(11)
C23 0.0234(14) 0.0203(15) 0.0147(15) -0.0068(12) 0.0021(11) 0.0066(12)
C24 0.0276(15) 0.0141(14) 0.0162(14) -0.0009(11) 0.0134(11) 0.0053(11)
C25 0.0174(13) 0.0127(14) 0.0170(14) -0.0030(11) 0.0072(11) 0.0020(10)
C26 0.0239(15) 0.0178(14) 0.0153(14) -0.0070(11) 0.0054(11) 0.0008(11)
C27 0.0287(15) 0.0161(14) 0.0281(17) -0.0112(13) 0.0159(12) -0.0078(12)
C28 0.0378(16) 0.0162(15) 0.0193(15) 0.0001(12) 0.0125(12) 0.0081(12)
C29 0.0186(14) 0.0205(15) 0.0241(16) -0.0077(12) 0.0090(12) 0.0026(11)
C30 0.0235(14) 0.0183(14) 0.0136(14) -0.0064(11) 0.0095(11) 0.0015(11)
C31 0.0362(17) 0.0188(15) 0.0204(16) -0.0076(12) 0.0170(13) 0.0000(13)
C32 0.085(3) 0.0237(18) 0.034(2) 0.0099(15) 0.0321(18) 0.0077(17)
C41 0.0322(16) 0.0164(15) 0.0194(15) 0.0005(12) 0.0079(12) 0.0023(12)
C42 0.0308(16) 0.0239(16) 0.0355(19) -0.0072(14) 0.0128(13) -0.0083(13)
C43 0.0349(17) 0.0291(17) 0.0253(17) -0.0074(14) -0.0013(13) 0.0099(13)
C44 0.0438(18) 0.0258(17) 0.0262(17) 0.0054(13) 0.0189(14) 0.0071(13)
C45 0.0251(15) 0.0185(15) 0.0302(17) -0.0055(13) 0.0140(12) 0.0018(12)

loop_
_atom_type_symbol
_atom_type_description
_atom_type_scat_dispersion_real
_atom_type_scat_dispersion_imag
_atom_type_scat_source
C C 0.0033 0.0016 'International Tables Vol C Tables 4.2.6.8 and 6.1.1.4'
H H 0.0000 0.0000 'International Tables Vol C Tables 4.2.6.8 and 6.1.1.4'
O O 0.0106 0.0060 'International Tables Vol C Tables 4.2.6.8 and 6.1.1.4'
Co Co 0.3494 0.9721 'International Tables Vol C Tables 4.2.6.8 and 6.1.1.4'

loop_
_geom_angle_atom_site_label_1
_geom_angle_atom_site_label_2
_geom_angle_atom_site_label_3
_geom_angle
C1 Co1 C2 43.27(9)
C1 Co1 C11 43.30(9)
C2 Co1 C11 62.74(9)
C1 Co1 C12 62.89(10)
C2 Co1 C12 43.15(9)
C11 Co1 C12 43.27(9)
C1 Co1 C23 117.45(10)
C2 Co1 C23 119.62(10)
C11 Co1 C23 153.11(10)
C12 Co1 C23 157.31(10)
C1 Co1 C24 113.46(10)
C2 Co1 C24 146.80(10)
C11 Co1 C24 120.84(10)
C12 Co1 C24 161.79(10)
C23 Co1 C24 40.90(10)
C1 Co1 C22 145.80(9)
C2 Co1 C22 115.92(10)
C11 Co1 C22 166.26(10)
C12 Co1 C22 125.44(10)
C23 Co1 C22 40.49(10)
C24 Co1 C22 68.48(10)
C1 Co1 C25 137.04(10)
C2 Co1 C25 171.72(9)
C11 Co1 C25 111.45(9)
C12 Co1 C25 128.57(10)
C23 Co1 C25 68.35(10)
C24 Co1 C25 40.70(9)
C22 Co1 C25 68.15(9)
C1 Co1 C21 173.79(9)
C2 Co1 C21 138.02(10)
C11 Co1 C21 130.52(9)
C12 Co1 C21 113.52(10)
C23 Co1 C21 67.94(10)
C24 Co1 C21 68.21(10)
C22 Co1 C21 40.32(9)
C25 Co1 C21 40.41(9)
C17 Co2 C16 43.32(9)
C17 Co2 C6 62.58(9)
C16 Co2 C6 43.00(9)
C17 Co2 C7 43.09(9)
C16 Co2 C7 62.56(10)
C6 Co2 C7 42.94(10)
C17 Co2 C26 116.81(10)
C16 Co2 C26 115.88(10)
C6 Co2 C26 152.98(10)
C7 Co2 C26 155.01(10)
C17 Co2 C30 145.54(10)
C16 Co2 C30 113.99(10)
C6 Co2 C30 123.20(10)
C7 Co2 C30 164.26(10)
C26 Co2 C30 40.67(10)
C17 Co2 C29 174.03(10)
C16 Co2 C29 139.59(10)
C6 Co2 C29 115.48(10)
C7 Co2 C29 131.38(10)
C26 Co2 C29 67.69(10)
C30 Co2 C29 40.43(10)
C17 Co2 C27 113.57(10)
C16 Co2 C27 143.24(10)
C6 Co2 C27 167.12(10)
C7 Co2 C27 125.26(10)
C26 Co2 C27 39.80(10)
C30 Co2 C27 67.48(10)
C29 Co2 C27 66.96(10)
C17 Co2 C28 137.25(10)
C16 Co2 C28 176.81(10)
C6 Co2 C28 133.82(10)
C7 Co2 C28 115.47(10)
C26 Co2 C28 67.03(10)
C30 Co2 C28 67.16(10)
C29 Co2 C28 39.43(10)
C27 Co2 C28 39.85(10)
C31 O2 C32 113.9(2)
C2 C1 C11 89.88(18)
C2 C1 C10 134.4(2)
C11 C1 C10 135.0(2)
C2 C1 Co1 68.47(13)
C11 C1 Co1 68.50(13)
C10 C1 Co1 127.42(17)
C12 C2 C1 90.25(18)
C12 C2 C3 134.1(2)
C1 C2 C3 134.8(2)
C12 C2 Co1 68.61(12)
C1 C2 Co1 68.27(13)
C3 C2 Co1 128.66(17)
C2 C3 C4 114.2(2)
C2 C3 H3A 108.7
C4 C3 H3A 108.7
C2 C3 H3B 108.7
C4 C3 H3B 108.7
H3A C3 H3B 107.6
C3 C4 C5 117.1(2)
C3 C4 H4A 108.0
C5 C4 H4A 108.0
C3 C4 H4B 108.0
C5 C4 H4B 108.0
H4A C4 H4B 107.3
C6 C5 C4 113.4(2)
C6 C5 H5A 108.9
C4 C5 H5A 108.9
C6 C5 H5B 108.9
C4 C5 H5B 108.9
H5A C5 H5B 107.7
C16 C6 C7 90.25(18)
C16 C6 C5 134.1(2)
C7 C6 C5 134.8(2)
C16 C6 Co2 68.29(13)
C7 C6 Co2 68.67(13)
C5 C6 Co2 128.46(17)
C17 C7 C6 89.87(19)
C17 C7 C8 135.4(2)
C6 C7 C8 133.9(2)
C17 C7 Co2 67.76(13)
C6 C7 Co2 68.39(13)
C8 C7 Co2 128.87(17)
C7 C8 C9 114.0(2)
C7 C8 H8A 108.7
C9 C8 H8A 108.7
C7 C8 H8B 108.7
C9 C8 H8B 108.8
H8A C8 H8B 107.6
C10 C9 C8 115.9(2)
C10 C9 H9A 108.3
C8 C9 H9A 108.3
C10 C9 H9B 108.3
C8 C9 H9B 108.3
H9A C9 H9B 107.4
C1 C10 C9 113.9(2)
C1 C10 H10A 108.8
C9 C10 H10A 108.8
C1 C10 H10B 108.8
C9 C10 H10B 108.8
H10A C10 H10B 107.7
C1 C11 C12 90.01(18)
C1 C11 C20 133.4(2)
C12 C11 C20 136.0(2)
C1 C11 Co1 68.19(13)
C12 C11 Co1 68.50(13)
C20 C11 Co1 127.08(17)
C2 C12 C11 89.85(18)
C2 C12 C13 135.0(2)
C11 C12 C13 134.2(2)
C2 C12 Co1 68.24(13)
C11 C12 Co1 68.24(13)
C13 C12 Co1 128.77(17)
C12 C13 C14 113.3(2)
C12 C13 H13A 108.9
C14 C13 H13A 108.9
C12 C13 H13B 108.9
C14 C13 H13B 108.9
H13A C13 H13B 107.7
C13 C14 C15 115.6(2)
C13 C14 H14A 108.4
C15 C14 H14A 108.4
C13 C14 H14B 108.4
C15 C14 H14B 108.4
H14A C14 H14B 107.5
C16 C15 C14 114.3(2)
C16 C15 H15A 108.7
C14 C15 H15A 108.7
C16 C15 H15B 108.7
C14 C15 H15B 108.7
H15A C15 H15B 107.6
C6 C16 C17 89.79(19)
C6 C16 C15 135.7(2)
C17 C16 C15 133.9(2)
C6 C16 Co2 68.71(13)
C17 C16 Co2 68.00(13)
C15 C16 Co2 127.00(17)
C7 C17 C16 90.09(18)
C7 C17 C18 133.8(2)
C16 C17 C18 135.7(2)
C7 C17 Co2 69.15(13)
C16 C17 Co2 68.68(13)
C18 C17 Co2 125.61(17)
C17 C18 C19 113.9(2)
C17 C18 H18A 108.8
C19 C18 H18A 108.8
C17 C18 H18B 108.8
C19 C18 H18B 108.8
H18A C18 H18B 107.7
C20 C19 C18 115.9(2)
C20 C19 H19A 108.3
C18 C19 H19A 108.3
C20 C19 H19B 108.3
C18 C19 H19B 108.3
H19A C19 H19B 107.4
C11 C20 C19 114.53(19)
C11 C20 H20A 108.6
C19 C20 H20A 108.6
C11 C20 H20B 108.6
C19 C20 H20B 108.6
H20A C20 H20B 107.6
C22 C21 C25 108.4(2)
C22 C21 C41 125.1(2)
C25 C21 C41 126.4(2)
C22 C21 Co1 69.64(13)
C25 C21 Co1 69.65(13)
C41 C21 Co1 127.54(18)
C23 C22 C21 107.9(2)
C23 C22 C42 125.9(2)
C21 C22 C42 126.1(2)
C23 C22 Co1 69.26(14)
C21 C22 Co1 70.04(13)
C42 C22 Co1 128.82(18)
C22 C23 C24 108.3(2)
C22 C23 C43 126.2(2)
C24 C23 C43 125.5(2)
C22 C23 Co1 70.25(14)
C24 C23 Co1 69.64(14)
C43 C23 Co1 127.90(18)
C25 C24 C23 107.6(2)
C25 C24 C44 125.8(2)
C23 C24 C44 126.6(2)
C25 C24 Co1 70.10(14)
C23 C24 Co1 69.46(14)
C44 C24 Co1 127.59(19)
C21 C25 C24 107.8(2)
C21 C25 C45 126.4(2)
C24 C25 C45 125.7(2)
C21 C25 Co1 69.94(13)
C24 C25 Co1 69.20(13)
C45 C25 Co1 128.05(17)
C27 C26 C30 108.2(2)
C27 C26 Co2 71.06(15)
C30 C26 Co2 69.69(14)
C27 C26 H26 125.9
C30 C26 H26 125.9
Co2 C26 H26 124.9
C26 C27 C28 108.2(2)
C26 C27 Co2 69.14(15)
C28 C27 Co2 70.74(14)
C26 C27 H27 125.9
C28 C27 H27 125.9
Co2 C27 H27 125.8
C29 C28 C27 108.1(2)
C29 C28 Co2 69.37(14)
C27 C28 Co2 69.41(14)
C29 C28 H28 126.0
C27 C28 H28 126.0
Co2 C28 H28 126.8
C28 C29 C30 108.3(2)
C28 C29 Co2 71.20(14)
C30 C29 Co2 69.10(14)
C28 C29 H29 125.8
C30 C29 H29 125.9
Co2 C29 H29 125.4
C29 C30 C26 107.3(2)
C29 C30 C31 124.4(2)
C26 C30 C31 127.9(2)
C29 C30 Co2 70.47(14)
C26 C30 Co2 69.64(14)
C31 C30 Co2 119.60(17)
O1 C31 O2 123.5(3)
O1 C31 C30 125.5(3)
O2 C31 C30 110.9(2)
O2 C32 H32A 109.5
O2 C32 H32B 109.5
H32A C32 H32B 109.5
O2 C32 H32C 109.5
H32A C32 H32C 109.5
H32B C32 H32C 109.5
C21 C41 H41A 109.5
C21 C41 H41B 109.5
H41A C41 H41B 109.5
C21 C41 H41C 109.5
H41A C41 H41C 109.5
H41B C41 H41C 109.5
C22 C42 H42A 109.5
C22 C42 H42B 109.5
H42A C42 H42B 109.5
C22 C42 H42C 109.5
H42A C42 H42C 109.5
H42B C42 H42C 109.5
C23 C43 H43A 109.5
C23 C43 H43B 109.5
H43A C43 H43B 109.5
C23 C43 H43C 109.5
H43A C43 H43C 109.5
H43B C43 H43C 109.5
C24 C44 H44A 109.5
C24 C44 H44B 109.5
H44A C44 H44B 109.5
C24 C44 H44C 109.5
H44A C44 H44C 109.5
H44B C44 H44C 109.5
C25 C45 H45A 109.5
C25 C45 H45B 109.5
H45A C45 H45B 109.5
C25 C45 H45C 109.5
H45A C45 H45C 109.5
H45B C45 H45C 109.5

loop_
_geom_bond_atom_site_label_1
_geom_bond_atom_site_label_2
_geom_bond_distance
Co1 C1 1.980(2)
Co1 C2 1.982(2)
Co1 C11 1.984(2)
Co1 C12 1.987(2)
Co1 C23 2.051(2)
Co1 C24 2.053(2)
Co1 C22 2.064(2)
Co1 C25 2.065(2)
Co1 C21 2.069(2)
Co2 C17 1.971(2)
Co2 C16 1.980(2)
Co2 C6 1.986(2)
Co2 C7 1.990(2)
Co2 C26 2.053(3)
Co2 C30 2.054(2)
Co2 C29 2.072(2)
Co2 C27 2.078(3)
Co2 C28 2.096(3)
O1 C31 1.203(3)
O2 C31 1.357(3)
O2 C32 1.452(3)
C1 C2 1.461(3)
C1 C11 1.462(3)
C1 C10 1.490(3)
C2 C12 1.460(3)
C2 C3 1.503(3)
C3 C4 1.543(3)
C3 H3A 0.9700
C3 H3B 0.9700
C4 C5 1.559(3)
C4 H4A 0.9700
C4 H4B 0.9700
C5 C6 1.510(3)
C5 H5A 0.9700
C5 H5B 0.9700
C6 C16 1.454(3)
C6 C7 1.455(3)
C7 C17 1.455(3)
C7 C8 1.497(3)
C8 C9 1.538(3)
C8 H8A 0.9700
C8 H8B 0.9700
C9 C10 1.532(3)
C9 H9A 0.9700
C9 H9B 0.9700
C10 H10A 0.9700
C10 H10B 0.9700
C11 C12 1.464(3)
C11 C20 1.494(3)
C12 C13 1.499(3)
C13 C14 1.521(3)
C13 H13A 0.9700
C13 H13B 0.9700
C14 C15 1.526(3)
C14 H14A 0.9700
C14 H14B 0.9700
C15 C16 1.501(3)
C15 H15A 0.9700
C15 H15B 0.9700
C16 C17 1.458(3)
C17 C18 1.500(3)
C18 C19 1.535(3)
C18 H18A 0.9700
C18 H18B 0.9700
C19 C20 1.528(3)
C19 H19A 0.9700
C19 H19B 0.9700
C20 H20A 0.9700
C20 H20B 0.9700
C21 C22 1.424(3)
C21 C25 1.428(3)
C21 C41 1.506(3)
C22 C23 1.424(3)
C22 C42 1.504(3)
C23 C24 1.434(3)
C23 C43 1.504(3)
C24 C25 1.432(3)
C24 C44 1.500(4)
C25 C45 1.505(3)
C26 C27 1.406(4)
C26 C30 1.427(3)
C26 H26 0.9300
C27 C28 1.422(4)
C27 H27 0.9300
C28 C29 1.406(4)
C28 H28 0.9300
C29 C30 1.426(3)
C29 H29 0.9300
C30 C31 1.473(4)
C32 H32A 0.9600
C32 H32B 0.9600
C32 H32C 0.9600
C41 H41A 0.9600
C41 H41B 0.9600
C41 H41C 0.9600
C42 H42A 0.9600
C42 H42B 0.9600
C42 H42C 0.9600
C43 H43A 0.9600
C43 H43B 0.9600
C43 H43C 0.9600
C44 H44A 0.9600
C44 H44B 0.9600
C44 H44C 0.9600
C45 H45A 0.9600
C45 H45B 0.9600
C45 H45C 0.9600

loop_
_geom_torsion_atom_site_label_1
_geom_torsion_atom_site_label_2
_geom_torsion_atom_site_label_3
_geom_torsion_atom_site_label_4
_geom_torsion
C11 Co1 C1 C2 -98.80(18)
C12 Co1 C1 C2 -49.31(13)
C23 Co1 C1 C2 105.11(15)
C24 Co1 C1 C2 150.44(13)
C22 Co1 C1 C2 64.6(2)
C25 Co1 C1 C2 -167.88(14)
C21 Co1 C1 C2 -105.3(9)
C2 Co1 C1 C11 98.80(18)
C12 Co1 C1 C11 49.49(13)
C23 Co1 C1 C11 -156.08(14)
C24 Co1 C1 C11 -110.76(14)
C22 Co1 C1 C11 163.42(17)
C25 Co1 C1 C11 -69.07(19)
C21 Co1 C1 C11 -6.5(10)
C2 Co1 C1 C10 -130.2(3)
C11 Co1 C1 C10 131.0(3)
C12 Co1 C1 C10 -179.5(2)
C23 Co1 C1 C10 -25.1(2)
C24 Co1 C1 C10 20.2(2)
C22 Co1 C1 C10 -65.6(3)
C25 Co1 C1 C10 61.9(3)
C21 Co1 C1 C10 124.5(9)
C11 C1 C2 C12 -0.08(18)
C10 C1 C2 C12 -171.4(3)
Co1 C1 C2 C12 66.77(13)
C11 C1 C2 C3 169.7(3)
C10 C1 C2 C3 -1.6(5)
Co1 C1 C2 C3 -123.5(3)
C11 C1 C2 Co1 -66.85(13)
C10 C1 C2 Co1 121.9(3)
C1 Co1 C2 C12 -99.28(17)
C11 Co1 C2 C12 -49.60(14)
C23 Co1 C2 C12 160.96(14)
C24 Co1 C2 C12 -155.03(17)
C22 Co1 C2 C12 115.09(14)
C25 Co1 C2 C12 -2.7(7)
C21 Co1 C2 C12 71.75(18)
C11 Co1 C2 C1 49.68(13)
C12 Co1 C2 C1 99.28(17)
C23 Co1 C2 C1 -99.77(15)
C24 Co1 C2 C1 -55.7(2)
C22 Co1 C2 C1 -145.63(13)
C25 Co1 C2 C1 96.6(7)
C21 Co1 C2 C1 171.03(14)
C1 Co1 C2 C3 130.7(3)
C11 Co1 C2 C3 -179.7(3)
C12 Co1 C2 C3 -130.1(3)
C23 Co1 C2 C3 30.9(3)
C24 Co1 C2 C3 74.9(3)
C22 Co1 C2 C3 -15.0(3)
C25 Co1 C2 C3 -132.8(6)
C21 Co1 C2 C3 -58.3(3)
C12 C2 C3 C4 55.5(4)
C1 C2 C3 C4 -110.1(3)
Co1 C2 C3 C4 152.66(19)
C2 C3 C4 C5 60.8(3)
C3 C4 C5 C6 -59.7(3)
C4 C5 C6 C16 -55.9(4)
C4 C5 C6 C7 110.0(3)
C4 C5 C6 Co2 -152.27(19)
C17 Co2 C6 C16 49.79(14)
C7 Co2 C6 C16 99.23(18)
C26 Co2 C6 C16 -46.0(3)
C30 Co2 C6 C16 -90.61(16)
C29 Co2 C6 C16 -136.52(14)
C27 Co2 C6 C16 125.5(4)
C28 Co2 C6 C16 -179.76(15)
C17 Co2 C6 C7 -49.44(14)
C16 Co2 C6 C7 -99.23(18)
C26 Co2 C6 C7 -145.2(2)
C30 Co2 C6 C7 170.15(13)
C29 Co2 C6 C7 124.25(14)
C27 Co2 C6 C7 26.2(5)
C28 Co2 C6 C7 81.01(17)
C17 Co2 C6 C5 179.6(3)
C16 Co2 C6 C5 129.8(3)
C7 Co2 C6 C5 -131.0(3)
C26 Co2 C6 C5 83.8(3)
C30 Co2 C6 C5 39.2(3)
C29 Co2 C6 C5 -6.7(3)
C27 Co2 C6 C5 -104.8(5)
C28 Co2 C6 C5 -50.0(3)
C16 C6 C7 C17 -0.46(18)
C5 C6 C7 C17 -170.4(3)
Co2 C6 C7 C17 66.04(13)
C16 C6 C7 C8 169.8(3)
C5 C6 C7 C8 -0.1(5)
Co2 C6 C7 C8 -123.7(3)
C16 C6 C7 Co2 -66.50(13)
C5 C6 C7 Co2 123.6(3)
C16 Co2 C7 C17 -49.84(14)
C6 Co2 C7 C17 -99.17(18)
C26 Co2 C7 C17 43.0(3)
C30 Co2 C7 C17 -131.0(3)
C29 Co2 C7 C17 176.85(14)
C27 Co2 C7 C17 87.76(17)
C28 Co2 C7 C17 132.96(14)
C17 Co2 C7 C6 99.17(18)
C16 Co2 C7 C6 49.33(13)
C26 Co2 C7 C6 142.2(2)
C30 Co2 C7 C6 -31.8(4)
C29 Co2 C7 C6 -83.98(17)
C27 Co2 C7 C6 -173.07(13)
C28 Co2 C7 C6 -127.87(14)
C17 Co2 C7 C8 -131.1(3)
C16 Co2 C7 C8 179.0(2)
C6 Co2 C7 C8 129.7(3)
C26 Co2 C7 C8 -88.1(3)
C30 Co2 C7 C8 97.9(4)
C29 Co2 C7 C8 45.7(3)
C27 Co2 C7 C8 -43.4(3)
C28 Co2 C7 C8 1.8(2)
C17 C7 C8 C9 108.8(3)
C6 C7 C8 C9 -57.2(3)
Co2 C7 C8 C9 -154.08(18)
C7 C8 C9 C10 -61.0(3)
C2 C1 C10 C9 55.4(4)
C11 C1 C10 C9 -112.2(3)
Co1 C1 C10 C9 151.32(18)
C8 C9 C10 C1 62.4(3)
C2 C1 C11 C12 0.08(18)
C10 C1 C11 C12 171.3(3)
Co1 C1 C11 C12 -66.74(13)
C2 C1 C11 C20 -172.2(3)
C10 C1 C11 C20 -1.0(5)
Co1 C1 C11 C20 121.0(3)
C2 C1 C11 Co1 66.82(13)
C10 C1 C11 Co1 -122.0(3)
C2 Co1 C11 C1 -49.63(13)
C12 Co1 C11 C1 -99.09(17)
C23 Co1 C11 C1 52.7(3)
C24 Co1 C11 C1 92.43(15)
C22 Co1 C11 C1 -137.6(4)
C25 Co1 C11 C1 136.85(14)
C21 Co1 C11 C1 179.08(14)
C1 Co1 C11 C12 99.09(17)
C2 Co1 C11 C12 49.45(13)
C23 Co1 C11 C12 151.8(2)
C24 Co1 C11 C12 -168.48(13)
C22 Co1 C11 C12 -38.5(4)
C25 Co1 C11 C12 -124.06(14)
C21 Co1 C11 C12 -81.83(16)
C1 Co1 C11 C20 -128.7(3)
C2 Co1 C11 C20 -178.3(3)
C12 Co1 C11 C20 132.2(3)
C23 Co1 C11 C20 -76.0(3)
C24 Co1 C11 C20 -36.3(3)
C22 Co1 C11 C20 93.7(4)
C25 Co1 C11 C20 8.1(2)
C21 Co1 C11 C20 50.4(3)
C1 C2 C12 C11 0.08(18)
C3 C2 C12 C11 -169.8(3)
Co1 C2 C12 C11 66.53(13)
C1 C2 C12 C13 169.9(3)
C3 C2 C12 C13 0.0(5)
Co1 C2 C12 C13 -123.7(3)
C1 C2 C12 Co1 -66.46(13)
C3 C2 C12 Co1 123.7(3)
C1 C11 C12 C2 -0.08(18)
C20 C11 C12 C2 171.8(3)
Co1 C11 C12 C2 -66.54(13)
C1 C11 C12 C13 -170.0(3)
C20 C11 C12 C13 1.9(5)
Co1 C11 C12 C13 123.5(3)
C1 C11 C12 Co1 66.46(13)
C20 C11 C12 Co1 -121.7(3)
C1 Co1 C12 C2 49.45(13)
C11 Co1 C12 C2 98.99(18)
C23 Co1 C12 C2 -47.3(3)
C24 Co1 C12 C2 132.3(3)
C22 Co1 C12 C2 -91.46(15)
C25 Co1 C12 C2 179.50(13)
C21 Co1 C12 C2 -136.15(13)
C1 Co1 C12 C11 -49.54(13)
C2 Co1 C12 C11 -98.99(18)
C23 Co1 C12 C11 -146.3(2)
C24 Co1 C12 C11 33.3(4)
C22 Co1 C12 C11 169.55(13)
C25 Co1 C12 C11 80.50(16)
C21 Co1 C12 C11 124.85(13)
C1 Co1 C12 C13 -179.5(2)
C2 Co1 C12 C13 131.0(3)
C11 Co1 C12 C13 -130.0(3)
C23 Co1 C12 C13 83.7(3)
C24 Co1 C12 C13 -96.7(4)
C22 Co1 C12 C13 39.6(2)
C25 Co1 C12 C13 -49.5(2)
C21 Co1 C12 C13 -5.1(2)
C2 C12 C13 C14 -113.0(3)
C11 C12 C13 C14 52.7(4)
Co1 C12 C13 C14 149.51(18)
C12 C13 C14 C15 63.1(3)
C13 C14 C15 C16 -62.1(3)
C7 C6 C16 C17 0.46(18)
C5 C6 C16 C17 170.5(3)
Co2 C6 C16 C17 -66.38(13)
C7 C6 C16 C15 -171.4(3)
C5 C6 C16 C15 -1.4(5)
Co2 C6 C16 C15 121.7(3)
C7 C6 C16 Co2 66.84(13)
C5 C6 C16 Co2 -123.1(3)
C14 C15 C16 C6 112.6(3)
C14 C15 C16 C17 -56.1(4)
C14 C15 C16 Co2 -150.41(18)
C17 Co2 C16 C6 -98.81(18)
C7 Co2 C16 C6 -49.26(14)
C26 Co2 C16 C6 158.70(14)
C30 Co2 C16 C6 113.68(15)
C29 Co2 C16 C6 73.4(2)
C27 Co2 C16 C6 -162.33(17)
C28 Co2 C16 C6 3.2(19)
C6 Co2 C16 C17 98.81(18)
C7 Co2 C16 C17 49.55(13)
C26 Co2 C16 C17 -102.49(14)
C30 Co2 C16 C17 -147.51(13)
C29 Co2 C16 C17 172.17(15)
C27 Co2 C16 C17 -63.5(2)
C28 Co2 C16 C17 102.0(19)
C17 Co2 C16 C15 129.2(3)
C6 Co2 C16 C15 -132.0(3)
C7 Co2 C16 C15 178.8(2)
C26 Co2 C16 C15 26.7(2)
C30 Co2 C16 C15 -18.3(2)
C29 Co2 C16 C15 -58.6(3)
C27 Co2 C16 C15 65.7(3)
C28 Co2 C16 C15 -128.8(18)
C6 C7 C17 C16 0.46(18)
C8 C7 C17 C16 -169.5(3)
Co2 C7 C17 C16 67.07(13)
C6 C7 C17 C18 173.5(3)
C8 C7 C17 C18 3.6(5)
Co2 C7 C17 C18 -119.9(3)
C6 C7 C17 Co2 -66.61(13)
C8 C7 C17 Co2 123.4(3)
C6 C16 C17 C7 -0.46(18)
C15 C16 C17 C7 171.7(3)
Co2 C16 C17 C7 -67.50(13)
C6 C16 C17 C18 -173.3(3)
C15 C16 C17 C18 -1.1(5)
Co2 C16 C17 C18 119.7(3)
C6 C16 C17 Co2 67.04(13)
C15 C16 C17 Co2 -120.8(3)
C16 Co2 C17 C7 98.65(18)
C6 Co2 C17 C7 49.26(14)
C26 Co2 C17 C7 -161.16(14)
C30 Co2 C17 C7 158.79(17)
C29 Co2 C17 C7 -23.3(10)
C27 Co2 C17 C7 -117.11(15)
C28 Co2 C17 C7 -76.75(18)
C6 Co2 C17 C16 -49.39(14)
C7 Co2 C17 C16 -98.65(18)
C26 Co2 C17 C16 100.19(15)
C30 Co2 C17 C16 60.1(2)
C29 Co2 C17 C16 -122.0(9)
C27 Co2 C17 C16 144.24(14)
C28 Co2 C17 C16 -175.41(15)
C16 Co2 C17 C18 -131.7(3)
C6 Co2 C17 C18 178.9(2)
C7 Co2 C17 C18 129.6(3)
C26 Co2 C17 C18 -31.6(2)
C30 Co2 C17 C18 -71.6(3)
C29 Co2 C17 C18 106.3(9)
C27 Co2 C17 C18 12.5(2)
C28 Co2 C17 C18 52.9(3)
C7 C17 C18 C19 -59.4(4)
C16 C17 C18 C19 110.7(3)
Co2 C17 C18 C19 -153.95(18)
C17 C18 C19 C20 -59.4(3)
C1 C11 C20 C19 55.9(4)
C12 C11 C20 C19 -112.9(3)
Co1 C11 C20 C19 150.15(19)
C18 C19 C20 C11 60.4(3)
C1 Co1 C21 C22 171.2(9)
C2 Co1 C21 C22 72.57(19)
C11 Co1 C21 C22 165.40(15)
C12 Co1 C21 C22 117.67(15)
C23 Co1 C21 C22 -37.74(15)
C24 Co1 C21 C22 -81.98(15)
C25 Co1 C21 C22 -119.8(2)
C1 Co1 C21 C25 -69.0(9)
C2 Co1 C21 C25 -167.64(14)
C11 Co1 C21 C25 -74.81(17)
C12 Co1 C21 C25 -122.53(14)
C23 Co1 C21 C25 82.06(15)
C24 Co1 C21 C25 37.81(14)
C22 Co1 C21 C25 119.8(2)
C1 Co1 C21 C41 51.9(10)
C2 Co1 C21 C41 -46.7(3)
C11 Co1 C21 C41 46.1(3)
C12 Co1 C21 C41 -1.6(2)
C23 Co1 C21 C41 -157.0(2)
C24 Co1 C21 C41 158.7(2)
C22 Co1 C21 C41 -119.3(3)
C25 Co1 C21 C41 120.9(3)
C25 C21 C22 C23 0.1(3)
C41 C21 C22 C23 -178.6(2)
Co1 C21 C22 C23 59.14(17)
C25 C21 C22 C42 176.9(2)
C41 C21 C22 C42 -1.9(4)
Co1 C21 C22 C42 -124.1(2)
C25 C21 C22 Co1 -59.04(16)
C41 C21 C22 Co1 122.2(2)
C1 Co1 C22 C23 62.6(2)
C2 Co1 C22 C23 106.08(15)
C11 Co1 C22 C23 -172.9(4)
C12 Co1 C22 C23 155.57(14)
C24 Co1 C22 C23 -37.86(14)
C25 Co1 C22 C23 -81.81(16)
C21 Co1 C22 C23 -119.1(2)
C1 Co1 C22 C21 -178.32(17)
C2 Co1 C22 C21 -134.80(14)
C11 Co1 C22 C21 -53.8(4)
C12 Co1 C22 C21 -85.32(16)
C23 Co1 C22 C21 119.1(2)
C24 Co1 C22 C21 81.26(15)
C25 Co1 C22 C21 37.31(14)
C1 Co1 C22 C42 -57.5(3)
C2 Co1 C22 C42 -13.9(3)
C11 Co1 C22 C42 67.1(5)
C12 Co1 C22 C42 35.5(3)
C23 Co1 C22 C42 -120.0(3)
C24 Co1 C22 C42 -157.9(3)
C25 Co1 C22 C42 158.2(3)
C21 Co1 C22 C42 120.9(3)
C21 C22 C23 C24 -0.2(3)
C42 C22 C23 C24 -176.9(2)
Co1 C22 C23 C24 59.45(17)
C21 C22 C23 C43 177.3(2)
C42 C22 C23 C43 0.5(4)
Co1 C22 C23 C43 -123.1(3)
C21 C22 C23 Co1 -59.63(17)
C42 C22 C23 Co1 123.6(3)
C1 Co1 C23 C22 -145.80(14)
C2 Co1 C23 C22 -96.23(15)
C11 Co1 C23 C22 176.27(18)
C12 Co1 C23 C22 -60.9(3)
C24 Co1 C23 C22 119.3(2)
C25 Co1 C23 C22 81.27(15)
C21 Co1 C23 C22 37.59(14)
C1 Co1 C23 C24 94.90(15)
C2 Co1 C23 C24 144.46(14)
C11 Co1 C23 C24 57.0(3)
C12 Co1 C23 C24 179.8(2)
C22 Co1 C23 C24 -119.3(2)
C25 Co1 C23 C24 -38.03(14)
C21 Co1 C23 C24 -81.72(15)
C1 Co1 C23 C43 -24.8(3)
C2 Co1 C23 C43 24.8(3)
C11 Co1 C23 C43 -62.7(4)
C12 Co1 C23 C43 60.1(4)
C24 Co1 C23 C43 -119.7(3)
C22 Co1 C23 C43 121.0(3)
C25 Co1 C23 C43 -157.7(3)
C21 Co1 C23 C43 158.6(3)
C22 C23 C24 C25 0.2(3)
C43 C23 C24 C25 -177.3(2)
Co1 C23 C24 C25 60.02(17)
C22 C23 C24 C44 178.0(2)
C43 C23 C24 C44 0.5(4)
Co1 C23 C24 C44 -122.2(3)
C22 C23 C24 Co1 -59.83(17)
C43 C23 C24 Co1 122.7(2)
C1 Co1 C24 C25 135.97(14)
C2 Co1 C24 C25 174.11(16)
C11 Co1 C24 C25 87.64(16)
C12 Co1 C24 C25 61.7(4)
C23 Co1 C24 C25 -118.6(2)
C22 Co1 C24 C25 -81.08(15)
C21 Co1 C24 C25 -37.55(14)
C1 Co1 C24 C23 -105.46(15)
C2 Co1 C24 C23 -67.3(2)
C11 Co1 C24 C23 -153.79(14)
C12 Co1 C24 C23 -179.8(3)
C22 Co1 C24 C23 37.49(14)
C25 Co1 C24 C23 118.6(2)
C21 Co1 C24 C23 81.02(15)
C1 Co1 C24 C44 15.5(3)
C2 Co1 C24 C44 53.7(3)
C11 Co1 C24 C44 -32.8(3)
C12 Co1 C24 C44 -58.8(4)
C23 Co1 C24 C44 121.0(3)
C22 Co1 C24 C44 158.5(3)
C25 Co1 C24 C44 -120.4(3)
C21 Co1 C24 C44 -158.0(3)
C22 C21 C25 C24 0.0(3)
C41 C21 C25 C24 178.7(2)
Co1 C21 C25 C24 -59.02(16)
C22 C21 C25 C45 -177.9(2)
C41 C21 C25 C45 0.8(4)
Co1 C21 C25 C45 123.1(2)
C22 C21 C25 Co1 59.04(16)
C41 C21 C25 Co1 -122.3(2)
C23 C24 C25 C21 -0.1(3)
C44 C24 C25 C21 -177.9(2)
Co1 C24 C25 C21 59.49(17)
C23 C24 C25 C45 177.8(2)
C44 C24 C25 C45 0.0(4)
Co1 C24 C25 C45 -122.6(2)
C23 C24 C25 Co1 -59.61(17)
C44 C24 C25 Co1 122.6(3)
C1 Co1 C25 C21 171.48(14)
C2 Co1 C25 C21 83.8(7)
C11 Co1 C25 C21 127.99(14)
C12 Co1 C25 C21 81.41(16)
C23 Co1 C25 C21 -80.97(15)
C24 Co1 C25 C21 -119.2(2)
C22 Co1 C25 C21 -37.23(14)
C1 Co1 C25 C24 -69.33(19)
C2 Co1 C25 C24 -157.0(6)
C11 Co1 C25 C24 -112.83(15)
C12 Co1 C25 C24 -159.41(14)
C23 Co1 C25 C24 38.22(15)
C22 Co1 C25 C24 81.96(15)
C21 Co1 C25 C24 119.2(2)
C1 Co1 C25 C45 50.3(3)
C2 Co1 C25 C45 -37.4(8)
C11 Co1 C25 C45 6.8(2)
C12 Co1 C25 C45 -39.7(3)
C23 Co1 C25 C45 157.9(3)
C24 Co1 C25 C45 119.7(3)
C22 Co1 C25 C45 -158.4(2)
C21 Co1 C25 C45 -121.2(3)
C17 Co2 C26 C27 95.35(17)
C16 Co2 C26 C27 143.99(15)
C6 Co2 C26 C27 177.04(19)
C7 Co2 C26 C27 63.9(3)
C30 Co2 C26 C27 -118.6(2)
C29 Co2 C26 C27 -80.32(16)
C28 Co2 C26 C27 -37.45(15)
C17 Co2 C26 C30 -146.04(15)
C16 Co2 C26 C30 -97.41(16)
C6 Co2 C26 C30 -64.4(3)
C7 Co2 C26 C30 -177.5(2)
C29 Co2 C26 C30 38.29(15)
C27 Co2 C26 C30 118.6(2)
C28 Co2 C26 C30 81.16(16)
C30 C26 C27 C28 0.2(3)
Co2 C26 C27 C28 60.23(18)
C30 C26 C27 Co2 -60.07(17)
C17 Co2 C27 C26 -104.19(16)
C16 Co2 C27 C26 -62.1(2)
C6 Co2 C27 C26 -174.0(4)
C7 Co2 C27 C26 -152.33(14)
C30 Co2 C27 C26 38.27(15)
C29 Co2 C27 C26 82.29(16)
C28 Co2 C27 C26 119.1(2)
C17 Co2 C27 C28 136.69(16)
C16 Co2 C27 C28 178.75(17)
C6 Co2 C27 C28 66.9(5)
C7 Co2 C27 C28 88.56(18)
C26 Co2 C27 C28 -119.1(2)
C30 Co2 C27 C28 -80.85(16)
C29 Co2 C27 C28 -36.83(15)
C26 C27 C28 C29 -0.5(3)
Co2 C27 C28 C29 58.77(18)
C26 C27 C28 Co2 -59.22(18)
C17 Co2 C28 C29 172.44(15)
C16 Co2 C28 C29 73.8(19)
C6 Co2 C28 C29 76.81(19)
C7 Co2 C28 C29 125.00(15)
C26 Co2 C28 C29 -82.31(16)
C30 Co2 C28 C29 -37.98(15)
C27 Co2 C28 C29 -119.7(2)
C17 Co2 C28 C27 -67.9(2)
C16 Co2 C28 C27 -166.5(18)
C6 Co2 C28 C27 -163.48(16)
C7 Co2 C28 C27 -115.29(16)
C26 Co2 C28 C27 37.40(15)
C30 Co2 C28 C27 81.73(16)
C29 Co2 C28 C27 119.7(2)
C27 C28 C29 C30 0.6(3)
Co2 C28 C29 C30 59.37(17)
C27 C28 C29 Co2 -58.79(17)
C17 Co2 C29 C28 -59.1(10)
C16 Co2 C29 C28 -175.28(16)
C6 Co2 C29 C28 -128.90(16)
C7 Co2 C29 C28 -80.27(19)
C26 Co2 C29 C28 80.50(16)
C30 Co2 C29 C28 119.0(2)
C27 Co2 C29 C28 37.21(15)
C17 Co2 C29 C30 -178.2(9)
C16 Co2 C29 C30 65.7(2)
C6 Co2 C29 C30 112.08(16)
C7 Co2 C29 C30 160.72(15)
C26 Co2 C29 C30 -38.51(15)
C27 Co2 C29 C30 -81.80(16)
C28 Co2 C29 C30 -119.0(2)
C28 C29 C30 C26 -0.5(3)
Co2 C29 C30 C26 60.21(17)
C28 C29 C30 C31 -173.8(2)
Co2 C29 C30 C31 -113.1(2)
C28 C29 C30 Co2 -60.68(18)
C27 C26 C30 C29 0.2(3)
Co2 C26 C30 C29 -60.74(17)
C27 C26 C30 C31 173.2(2)
Co2 C26 C30 C31 112.3(3)
C27 C26 C30 Co2 60.94(18)
C17 Co2 C30 C29 179.66(17)
C16 Co2 C30 C29 -139.70(15)
C6 Co2 C30 C29 -91.42(17)
C7 Co2 C30 C29 -66.0(4)
C26 Co2 C30 C29 117.9(2)
C27 Co2 C30 C29 80.41(16)
C28 Co2 C30 C29 37.06(15)
C17 Co2 C30 C26 61.8(2)
C16 Co2 C30 C26 102.42(16)
C6 Co2 C30 C26 150.70(15)
C7 Co2 C30 C26 176.1(3)
C29 Co2 C30 C26 -117.9(2)
C27 Co2 C30 C26 -37.47(15)
C28 Co2 C30 C26 -80.82(16)
C17 Co2 C30 C31 -61.1(3)
C16 Co2 C30 C31 -20.5(2)
C6 Co2 C30 C31 27.8(2)
C7 Co2 C30 C31 53.3(5)
C26 Co2 C30 C31 -122.9(3)
C29 Co2 C30 C31 119.2(3)
C27 Co2 C30 C31 -160.4(2)
C28 Co2 C30 C31 156.3(2)
C32 O2 C31 O1 5.7(4)
C32 O2 C31 C30 -174.1(2)
C29 C30 C31 O1 -3.1(4)
C26 C30 C31 O1 -175.0(2)
Co2 C30 C31 O1 -88.7(3)
C29 C30 C31 O2 176.7(2)
C26 C30 C31 O2 4.8(4)
Co2 C30 C31 O2 91.1(2)
